data_4134847
loop_
_publ_author_name
'Hafeman, Nicholas J.'
'Loskot, Steven A.'
'Reimann, Christopher E.'
'Pritchett, Beau P.'
'Virgil, Scott C.'
'Stoltz, Brian M.'

_publ_section_title
;
 The Total Synthesis of (-)-Scabrolide A.
;
_journal_name_full 'Journal of the American Chemical Society'
_journal_paper_doi 10.1021/jacs.0c02513
_journal_year 2020
_chemical_absolute_configuration ad
_chemical_formula_moiety 'C27 H34 O4 Si'
_chemical_formula_sum 'C27 H34 O4 Si'
_chemical_formula_weight 450.63
_space_group_crystal_system monoclinic
_space_group_IT_number 4
_space_group_name_Hall 'P 2yb'
_space_group_name_H-M_alt 'P 1 21 1'
_atom_sites_solution_hydrogens geom
_atom_sites_solution_primary dual
_audit_creation_date 2020-02-22
_audit_creation_method
;
Olex2 1.3
(compiled Nov 21 2019 18:26:39 for OlexSys, GUI svn.r6003),
 SHELXL-2018/3, and manual edit
;
_cell_angle_alpha 90
_cell_angle_beta 90.920(7)
_cell_angle_gamma 90
_cell_formula_units_Z 2
_cell_length_a 6.9085(14)
_cell_length_b 10.3765(19)
_cell_length_c 17.058(3)
_cell_measurement_reflns_used 9732
_cell_measurement_temperature 100
_cell_measurement_theta_max 31.78
_cell_measurement_theta_min 2.30
_cell_volume 1222.7(4)
_computing_cell_refinement 'SAINT V8.40A (Bruker-AXS, 2016)'
_computing_data_collection 'BIS 2018.9.0.2/05-Oct-2018 & APEX3_2019.1-0 (Bruker-AXS, 2018)'
_computing_data_reduction 'SAINT V8.40A (Bruker-AXS, 2016)'
_computing_molecular_graphics 'DIAMOND 3 (Crystal Impact, 1999)'
_computing_publication_material 'Olex2 1.3 (Dolomanov et al., 2009)'
_computing_structure_refinement 'SHELXL-2018/3 (Sheldrick, 2015)'
_computing_structure_solution 'SHELXT-2014/5 (Sheldrick, 2013)'
_diffrn_ambient_temperature 100
_diffrn_detector 'CMOS Area Detector'
_diffrn_detector_area_resol_mean 10.24
_diffrn_detector_type 'Bruker PHOTON 100'
_diffrn_measured_fraction_theta_full 0.999
_diffrn_measured_fraction_theta_max 0.948
_diffrn_measurement_device '\k-geometry diffractometer'
_diffrn_measurement_device_type 'Bruker D8 Kappa'
_diffrn_measurement_method '\f and \w scans'
_diffrn_radiation_monochromator 'Triumph focusing graphite'
_diffrn_radiation_type MoK\a
_diffrn_radiation_wavelength 0.71073
_diffrn_reflns_av_R_equivalents 0.0400
_diffrn_reflns_av_unetI/netI 0.0381
_diffrn_reflns_Laue_measured_fraction_full 0.999
_diffrn_reflns_Laue_measured_fraction_max 0.948
_diffrn_reflns_limit_h_max 10
_diffrn_reflns_limit_h_min -10
_diffrn_reflns_limit_k_max 14
_diffrn_reflns_limit_k_min -15
_diffrn_reflns_limit_l_max 25
_diffrn_reflns_limit_l_min -25
_diffrn_reflns_number 76181
_diffrn_reflns_point_group_measured_fraction_full 0.999
_diffrn_reflns_point_group_measured_fraction_max 0.913
_diffrn_reflns_theta_full 25.242
_diffrn_reflns_theta_max 32.803
_diffrn_reflns_theta_min 2.297
_diffrn_source 'sealed tube'
_diffrn_source_current 30.0
_diffrn_source_power 1.5
_diffrn_source_target Mo
_diffrn_source_type 'XRD C-TECH Long Fine Focus'
_diffrn_source_voltage 50.0
_diffrn_standards_number 0
_exptl_absorpt_coefficient_mu 0.126
_exptl_absorpt_correction_T_max 1.0000
_exptl_absorpt_correction_T_min 0.9658
_exptl_absorpt_correction_type multi-scan
_exptl_absorpt_process_details
;
SADABS-2016/2 (Bruker,2016/2) was used for absorption correction.
wR2(int) was 0.0605 before and 0.0555 after correction.
The Ratio of minimum to maximum transmission is 0.9658.
The \l/2 correction factor is Not present.
;
_exptl_crystal_colour colourless
_exptl_crystal_colour_primary colourless
_exptl_crystal_density_diffrn 1.224
_exptl_crystal_description plate
_exptl_crystal_F_000 484
_exptl_crystal_size_max 0.33
_exptl_crystal_size_mid 0.32
_exptl_crystal_size_min 0.04
_refine_diff_density_max 0.380
_refine_diff_density_min -0.276
_refine_diff_density_rms 0.054
_refine_ls_abs_structure_details
;
 Flack x determined using 3000 quotients [(I+)-(I-)]/[(I+)+(I-)]
 (Parsons, Flack and Wagner, Acta Cryst. B69 (2013) 249-259).
;
_refine_ls_abs_structure_Flack 0.03(2)
_refine_ls_extinction_method none
_refine_ls_goodness_of_fit_ref 1.035
_refine_ls_hydrogen_treatment constr
_refine_ls_matrix_type full
_refine_ls_number_parameters 294
_refine_ls_number_reflns 8271
_refine_ls_number_restraints 1
_refine_ls_restrained_S_all 1.035
_refine_ls_R_factor_all 0.0511
_refine_ls_R_factor_gt 0.0401
_refine_ls_shift/su_max 0.000
_refine_ls_shift/su_mean 0.000
_refine_ls_structure_factor_coef Fsqd
_refine_ls_weighting_details 'w=1/[\s^2^(Fo^2^)+(0.0453P)^2^+0.2224P] where P=(Fo^2^+2Fc^2^)/3'
_refine_ls_weighting_scheme calc
_refine_ls_wR_factor_gt 0.0827
_refine_ls_wR_factor_ref 0.0865
_reflns_Friedel_coverage 0.838
_reflns_Friedel_fraction_full 0.999
_reflns_Friedel_fraction_max 0.874
_reflns_number_gt 7343
_reflns_number_total 8271
_reflns_threshold_expression 'I > 2\s(I)'
_cod_data_source_file ja0c02513_si_003.cif
_cod_data_source_block d20010
_cod_database_code 4134847
_shelx_shelxl_version_number 2018/3
_shelx_space_group_comment
;
The symmetry employed for this shelxl refinement is uniquely defined
by the following loop, which should always be used as a source of
symmetry information in preference to the above space-group names.
They are only intended as comments.
;
_shelx_estimated_absorpt_t_max 0.995
_shelx_estimated_absorpt_t_min 0.960
_refine_ls_abs_structure_hooft 0.03(2)
_olex2_refinement_description
;
1. Fixed Uiso
 At 1.2 times of:
  All C(H) groups, All C(H,H) groups
 At 1.5 times of:
  All C(H,H,H) groups, All O(H) groups
2.a Ternary CH refined with riding coordinates:
 C12(H12), C16(H16), C18(H18), C22(H22), C24(H24), C25(H25)
2.b Secondary CH2 refined with riding coordinates:
 C11(H11A,H11B), C15(H15A,H15B), C21(H21A,H21B), C27(H27A,H27B)
2.c Aromatic/amide H refined with riding coordinates:
 C2(H2A), C3(H3), C4(H4), C5(H5), C6(H6)
2.d X=CH2 refined with riding coordinates:
 C10(H10A,H10B)
2.e Idealised Me refined as rotating group:
 C7(H7A,H7B,H7C), C8(H8A,H8B,H8C), C14(H14A,H14B,H14C), C20(H20A,H20B,H20C)
2.f Idealised tetrahedral OH refined as rotating group:
 O2(H2)
;
_olex2_submission_special_instructions 'No special instructions were received'

loop_
_space_group_symop_operation_xyz
'x, y, z'
'-x, y+1/2, -z'

loop_
_atom_site_label
_atom_site_type_symbol
_atom_site_fract_x
_atom_site_fract_y
_atom_site_fract_z
_atom_site_U_iso_or_equiv
_atom_site_adp_type
_atom_site_occupancy
_atom_site_site_symmetry_order
_atom_site_calc_flag
_atom_site_refinement_flags_posn
_atom_site_refinement_flags_adp
_atom_site_refinement_flags_occupancy
_atom_site_disorder_assembly
_atom_site_disorder_group
Si1 Si 0.84284(6) 0.63687(4) 0.52641(3) 0.01312(10) Uani 1 1 d . . . . .
O1 O 1.11852(17) 0.29694(12) 0.07683(7) 0.0152(2) Uani 1 1 d . . . . .
O2 O 0.79881(18) 0.57572(12) 0.00914(7) 0.0147(2) Uani 1 1 d . . . . .
H2 H 0.815678 0.641601 -0.018543 0.022 Uiso 1 1 calc R U . . .
O3 O 0.38726(17) 0.51229(12) 0.01471(7) 0.0144(2) Uani 1 1 d . . . . .
O4 O 0.38244(19) 0.62608(14) 0.12393(8) 0.0225(3) Uani 1 1 d . . . . .
C1 C 0.8286(3) 0.50711(17) 0.60272(10) 0.0171(3) Uani 1 1 d . . . . .
C2 C 0.9930(3) 0.44260(19) 0.63105(11) 0.0232(4) Uani 1 1 d . . . . .
H2A H 1.115796 0.463096 0.610129 0.028 Uiso 1 1 calc R U . . .
C3 C 0.9807(4) 0.3490(2) 0.68921(13) 0.0321(5) Uani 1 1 d . . . . .
H3 H 1.094573 0.306274 0.707272 0.039 Uiso 1 1 calc R U . . .
C4 C 0.8048(4) 0.3182(2) 0.72063(12) 0.0351(6) Uani 1 1 d . . . . .
H4 H 0.796866 0.254073 0.760189 0.042 Uiso 1 1 calc R U . . .
C5 C 0.6396(4) 0.3808(2) 0.69452(13) 0.0352(5) Uani 1 1 d . . . . .
H5 H 0.517893 0.360358 0.716462 0.042 Uiso 1 1 calc R U . . .
C6 C 0.6516(3) 0.4739(2) 0.63599(12) 0.0262(4) Uani 1 1 d . . . . .
H6 H 0.536816 0.515804 0.618211 0.031 Uiso 1 1 calc R U . . .
C7 C 1.1022(3) 0.66249(18) 0.50382(11) 0.0186(4) Uani 1 1 d . . . . .
H7A H 1.154987 0.584167 0.480219 0.028 Uiso 1 1 calc R U . . .
H7B H 1.174184 0.682324 0.552288 0.028 Uiso 1 1 calc R U . . .
H7C H 1.114101 0.734478 0.467027 0.028 Uiso 1 1 calc R U . . .
C8 C 0.7300(3) 0.78492(19) 0.56752(12) 0.0216(4) Uani 1 1 d . . . . .
H8A H 0.730702 0.853519 0.528042 0.032 Uiso 1 1 calc R U . . .
H8B H 0.803810 0.812874 0.614037 0.032 Uiso 1 1 calc R U . . .
H8C H 0.596325 0.766182 0.582103 0.032 Uiso 1 1 calc R U . . .
C9 C 0.7099(2) 0.58674(17) 0.43479(10) 0.0146(3) Uani 1 1 d . . . . .
C10 C 0.5423(2) 0.6434(2) 0.41591(10) 0.0198(3) Uani 1 1 d . . . . .
H10A H 0.474418 0.619081 0.369327 0.024 Uiso 1 1 calc R U . . .
H10B H 0.490660 0.707986 0.449035 0.024 Uiso 1 1 calc R U . . .
C11 C 0.7990(3) 0.48322(19) 0.38422(10) 0.0187(4) Uani 1 1 d . . . . .
H11A H 0.806436 0.402630 0.415181 0.022 Uiso 1 1 calc R U . . .
H11B H 0.933219 0.509261 0.372347 0.022 Uiso 1 1 calc R U . . .
C12 C 0.6938(2) 0.45416(17) 0.30720(9) 0.0143(3) Uani 1 1 d . . . . .
H12 H 0.557639 0.428365 0.318519 0.017 Uiso 1 1 calc R U . . .
C13 C 0.7802(2) 0.35684(16) 0.24887(9) 0.0141(3) Uani 1 1 d . . . . .
C14 C 0.7191(3) 0.21741(18) 0.25210(11) 0.0229(4) Uani 1 1 d . . . . .
H14A H 0.577653 0.212301 0.254442 0.034 Uiso 1 1 calc R U . . .
H14B H 0.776363 0.176719 0.298840 0.034 Uiso 1 1 calc R U . . .
H14C H 0.763531 0.172633 0.205117 0.034 Uiso 1 1 calc R U . . .
C15 C 0.9962(3) 0.38166(19) 0.22866(10) 0.0171(3) Uani 1 1 d . . . . .
H15A H 1.062454 0.441904 0.265211 0.021 Uiso 1 1 calc R U . . .
H15B H 1.072580 0.301725 0.222317 0.021 Uiso 1 1 calc R U . . .
C16 C 0.9336(2) 0.44468(16) 0.14974(9) 0.0125(3) Uani 1 1 d . . . . .
H16 H 0.990661 0.532367 0.142540 0.015 Uiso 1 1 calc R U . . .
C17 C 0.9677(2) 0.35768(16) 0.08123(9) 0.0112(3) Uani 1 1 d . . . . .
C18 C 0.8130(2) 0.34745(16) 0.01844(9) 0.0119(3) Uani 1 1 d . . . . .
H18 H 0.839133 0.267857 -0.012706 0.014 Uiso 1 1 calc R U . . .
C19 C 0.8095(2) 0.46296(17) -0.03905(9) 0.0134(3) Uani 1 1 d . . . . .
C20 C 0.9802(2) 0.4693(2) -0.09383(10) 0.0186(3) Uani 1 1 d . . . . .
H20A H 0.956273 0.535619 -0.133703 0.028 Uiso 1 1 calc R U . . .
H20B H 0.996800 0.385531 -0.119416 0.028 Uiso 1 1 calc R U . . .
H20C H 1.097857 0.490761 -0.063720 0.028 Uiso 1 1 calc R U . . .
C21 C 0.6160(2) 0.43949(18) -0.08193(10) 0.0147(3) Uani 1 1 d . . . . .
H21A H 0.569761 0.519143 -0.108118 0.018 Uiso 1 1 calc R U . . .
H21B H 0.628762 0.370752 -0.121756 0.018 Uiso 1 1 calc R U . . .
C22 C 0.4780(2) 0.39861(16) -0.01795(10) 0.0131(3) Uani 1 1 d . . . . .
H22 H 0.379081 0.336178 -0.038367 0.016 Uiso 1 1 calc R U . . .
C23 C 0.4393(2) 0.53252(16) 0.08983(10) 0.0136(3) Uani 1 1 d . . . . .
C24 C 0.6035(2) 0.33804(15) 0.04887(9) 0.0115(3) Uani 1 1 d . . . . .
H24 H 0.566644 0.245863 0.057008 0.014 Uiso 1 1 calc R U . . .
C25 C 0.5550(2) 0.41887(15) 0.12201(10) 0.0116(3) Uani 1 1 d . . . . .
H25 H 0.461704 0.366006 0.152607 0.014 Uiso 1 1 calc R U . . .
C26 C 0.7226(2) 0.44950(16) 0.17844(9) 0.0109(3) Uani 1 1 d . . . . .
C27 C 0.6912(2) 0.55650(16) 0.24121(9) 0.0129(3) Uani 1 1 d . . . . .
H27A H 0.799261 0.618923 0.245162 0.015 Uiso 1 1 calc R U . . .
H27B H 0.565610 0.601746 0.235327 0.015 Uiso 1 1 calc R U . . .

loop_
_atom_site_aniso_label
_atom_site_aniso_U_11
_atom_site_aniso_U_22
_atom_site_aniso_U_33
_atom_site_aniso_U_23
_atom_site_aniso_U_13
_atom_site_aniso_U_12
Si1 0.0159(2) 0.0129(2) 0.01056(19) -0.00098(17) 0.00214(15) 0.00063(18)
O1 0.0118(5) 0.0178(6) 0.0160(6) -0.0024(5) 0.0017(4) 0.0024(5)
O2 0.0205(6) 0.0121(5) 0.0116(5) 0.0010(4) 0.0011(5) -0.0030(5)
O3 0.0140(5) 0.0149(6) 0.0142(6) -0.0006(5) -0.0020(4) 0.0022(4)
O4 0.0247(6) 0.0212(7) 0.0214(6) -0.0056(6) -0.0047(5) 0.0099(6)
C1 0.0269(9) 0.0143(8) 0.0102(7) -0.0031(6) 0.0009(6) -0.0029(7)
C2 0.0332(10) 0.0174(9) 0.0190(9) -0.0005(7) -0.0024(7) 0.0000(8)
C3 0.0538(14) 0.0193(10) 0.0230(10) 0.0032(8) -0.0100(9) -0.0002(9)
C4 0.0682(17) 0.0213(10) 0.0157(9) 0.0047(8) -0.0033(10) -0.0139(10)
C5 0.0521(14) 0.0326(12) 0.0212(10) 0.0007(9) 0.0093(9) -0.0188(11)
C6 0.0292(10) 0.0287(11) 0.0208(9) 0.0001(8) 0.0036(7) -0.0079(8)
C7 0.0176(8) 0.0190(9) 0.0194(8) 0.0000(7) 0.0028(6) -0.0011(6)
C8 0.0256(9) 0.0181(9) 0.0211(9) -0.0071(7) 0.0048(7) 0.0024(7)
C9 0.0175(8) 0.0169(8) 0.0095(7) -0.0017(6) 0.0025(6) 0.0003(6)
C10 0.0193(8) 0.0259(9) 0.0143(7) -0.0044(8) 0.0024(6) 0.0038(8)
C11 0.0230(8) 0.0212(9) 0.0117(7) -0.0029(6) -0.0024(6) 0.0088(7)
C12 0.0176(7) 0.0150(8) 0.0103(7) -0.0008(6) 0.0002(6) 0.0021(6)
C13 0.0200(8) 0.0127(7) 0.0094(7) 0.0001(6) -0.0003(6) 0.0025(6)
C14 0.0380(11) 0.0129(8) 0.0177(9) 0.0026(7) 0.0011(8) 0.0006(8)
C15 0.0169(8) 0.0224(9) 0.0120(8) -0.0034(7) -0.0025(6) 0.0064(7)
C16 0.0117(7) 0.0140(7) 0.0117(7) -0.0024(6) -0.0009(5) 0.0011(6)
C17 0.0123(7) 0.0106(7) 0.0109(7) 0.0010(6) 0.0017(5) -0.0021(6)
C18 0.0113(7) 0.0126(7) 0.0118(7) -0.0020(6) 0.0000(5) -0.0002(6)
C19 0.0133(7) 0.0158(8) 0.0110(7) -0.0011(6) 0.0006(6) -0.0008(6)
C20 0.0152(8) 0.0286(9) 0.0120(7) -0.0010(7) 0.0019(6) -0.0022(7)
C21 0.0147(7) 0.0187(8) 0.0108(7) 0.0000(6) -0.0012(6) -0.0001(6)
C22 0.0124(7) 0.0138(7) 0.0130(8) -0.0025(6) -0.0022(6) -0.0005(6)
C23 0.0112(7) 0.0145(8) 0.0150(8) 0.0002(6) 0.0001(6) -0.0006(6)
C24 0.0110(7) 0.0110(7) 0.0125(7) -0.0018(6) 0.0004(6) -0.0024(5)
C25 0.0113(7) 0.0114(7) 0.0121(7) -0.0007(6) 0.0017(5) -0.0017(5)
C26 0.0123(7) 0.0104(7) 0.0100(7) -0.0002(6) -0.0002(5) 0.0009(6)
C27 0.0162(8) 0.0114(7) 0.0110(7) -0.0023(6) -0.0005(6) 0.0015(6)

loop_
_atom_type_symbol
_atom_type_description
_atom_type_scat_dispersion_real
_atom_type_scat_dispersion_imag
_atom_type_scat_source
C C 0.0033 0.0016 'International Tables Vol C Tables 4.2.6.8 and 6.1.1.4'
H H 0.0000 0.0000 'International Tables Vol C Tables 4.2.6.8 and 6.1.1.4'
O O 0.0106 0.0060 'International Tables Vol C Tables 4.2.6.8 and 6.1.1.4'
Si Si 0.0817 0.0704 'International Tables Vol C Tables 4.2.6.8 and 6.1.1.4'

loop_
_exptl_crystal_face_index_h
_exptl_crystal_face_index_k
_exptl_crystal_face_index_l
_exptl_crystal_face_perp_dist
0.00 0.00 1.00 0.0080
0.00 0.00 -1.00 0.0190
1.00 -1.00 -1.00 0.1780
-1.00 -1.00 0.00 0.1120
-1.00 0.00 1.00 0.1440
1.00 0.00 -1.00 0.1510
0.00 -1.00 0.00 0.1020
0.00 1.00 0.00 0.0770
1.00 8.00 -1.00 0.0570

loop_
_geom_angle_atom_site_label_1
_geom_angle_atom_site_label_2
_geom_angle_atom_site_label_3
_geom_angle
_geom_angle_site_symmetry_1
_geom_angle_site_symmetry_3
_geom_angle_publ_flag
C7 Si1 C1 107.95(9) . . ?
C7 Si1 C8 111.74(9) . . ?
C7 Si1 C9 109.15(8) . . ?
C8 Si1 C1 107.66(9) . . ?
C8 Si1 C9 109.90(9) . . ?
C9 Si1 C1 110.42(8) . . ?
C19 O2 H2 109.5 . . ?
C23 O3 C22 112.53(13) . . ?
C2 C1 Si1 122.14(14) . . ?
C2 C1 C6 116.87(18) . . ?
C6 C1 Si1 120.95(16) . . ?
C1 C2 H2A 119.3 . . ?
C3 C2 C1 121.5(2) . . ?
C3 C2 H2A 119.3 . . ?
C2 C3 H3 119.8 . . ?
C4 C3 C2 120.3(2) . . ?
C4 C3 H3 119.8 . . ?
C3 C4 H4 120.1 . . ?
C3 C4 C5 119.8(2) . . ?
C5 C4 H4 120.1 . . ?
C4 C5 H5 120.0 . . ?
C4 C5 C6 120.0(2) . . ?
C6 C5 H5 120.0 . . ?
C1 C6 H6 119.2 . . ?
C5 C6 C1 121.6(2) . . ?
C5 C6 H6 119.2 . . ?
Si1 C7 H7A 109.5 . . ?
Si1 C7 H7B 109.5 . . ?
Si1 C7 H7C 109.5 . . ?
H7A C7 H7B 109.5 . . ?
H7A C7 H7C 109.5 . . ?
H7B C7 H7C 109.5 . . ?
Si1 C8 H8A 109.5 . . ?
Si1 C8 H8B 109.5 . . ?
Si1 C8 H8C 109.5 . . ?
H8A C8 H8B 109.5 . . ?
H8A C8 H8C 109.5 . . ?
H8B C8 H8C 109.5 . . ?
C10 C9 Si1 119.42(13) . . ?
C10 C9 C11 122.28(16) . . ?
C11 C9 Si1 118.29(12) . . ?
C9 C10 H10A 120.0 . . ?
C9 C10 H10B 120.0 . . ?
H10A C10 H10B 120.0 . . ?
C9 C11 H11A 108.3 . . ?
C9 C11 H11B 108.3 . . ?
C9 C11 C12 116.09(15) . . ?
H11A C11 H11B 107.4 . . ?
C12 C11 H11A 108.3 . . ?
C12 C11 H11B 108.3 . . ?
C11 C12 H12 108.9 . . ?
C11 C12 C13 120.12(14) . . ?
C11 C12 C27 119.48(15) . . ?
C13 C12 H12 108.9 . . ?
C13 C12 C27 88.87(12) . . ?
C27 C12 H12 108.9 . . ?
C12 C13 C15 114.57(14) . . ?
C12 C13 C26 89.81(12) . . ?
C14 C13 C12 119.49(14) . . ?
C14 C13 C15 115.87(15) . . ?
C14 C13 C26 122.86(15) . . ?
C15 C13 C26 87.81(12) . . ?
C13 C14 H14A 109.5 . . ?
C13 C14 H14B 109.5 . . ?
C13 C14 H14C 109.5 . . ?
H14A C14 H14B 109.5 . . ?
H14A C14 H14C 109.5 . . ?
H14B C14 H14C 109.5 . . ?
C13 C15 H15A 113.6 . . ?
C13 C15 H15B 113.6 . . ?
H15A C15 H15B 110.8 . . ?
C16 C15 C13 90.41(12) . . ?
C16 C15 H15A 113.6 . . ?
C16 C15 H15B 113.6 . . ?
C15 C16 H16 112.6 . . ?
C17 C16 C15 112.18(14) . . ?
C17 C16 H16 112.6 . . ?
C17 C16 C26 115.32(13) . . ?
C26 C16 C15 89.42(12) . . ?
C26 C16 H16 112.6 . . ?
O1 C17 C16 120.27(15) . . ?
O1 C17 C18 121.13(15) . . ?
C16 C17 C18 118.59(14) . . ?
C17 C18 H18 107.7 . . ?
C17 C18 C19 113.56(13) . . ?
C17 C18 C24 115.02(13) . . ?
C19 C18 H18 107.7 . . ?
C24 C18 H18 107.7 . . ?
C24 C18 C19 104.83(13) . . ?
O2 C19 C18 105.62(13) . . ?
O2 C19 C20 111.44(14) . . ?
O2 C19 C21 110.55(13) . . ?
C20 C19 C18 114.76(14) . . ?
C20 C19 C21 113.17(14) . . ?
C21 C19 C18 100.60(13) . . ?
C19 C20 H20A 109.5 . . ?
C19 C20 H20B 109.5 . . ?
C19 C20 H20C 109.5 . . ?
H20A C20 H20B 109.5 . . ?
H20A C20 H20C 109.5 . . ?
H20B C20 H20C 109.5 . . ?
C19 C21 H21A 110.8 . . ?
C19 C21 H21B 110.8 . . ?
H21A C21 H21B 108.9 . . ?
C22 C21 C19 104.71(13) . . ?
C22 C21 H21A 110.8 . . ?
C22 C21 H21B 110.8 . . ?
O3 C22 C21 109.16(14) . . ?
O3 C22 H22 111.3 . . ?
O3 C22 C24 106.65(12) . . ?
C21 C22 H22 111.3 . . ?
C21 C22 C24 106.87(13) . . ?
C24 C22 H22 111.3 . . ?
O3 C23 C25 110.75(14) . . ?
O4 C23 O3 120.29(16) . . ?
O4 C23 C25 128.72(16) . . ?
C18 C24 C22 104.01(13) . . ?
C18 C24 H24 110.4 . . ?
C22 C24 H24 110.4 . . ?
C25 C24 C18 116.90(13) . . ?
C25 C24 C22 104.31(13) . . ?
C25 C24 H24 110.4 . . ?
C23 C25 C24 104.41(13) . . ?
C23 C25 H25 105.9 . . ?
C23 C25 C26 117.04(13) . . ?
C24 C25 H25 105.9 . . ?
C26 C25 C24 116.77(13) . . ?
C26 C25 H25 105.9 . . ?
C16 C26 C13 89.64(12) . . ?
C16 C26 C27 112.50(13) . . ?
C25 C26 C13 122.03(14) . . ?
C25 C26 C16 120.17(13) . . ?
C25 C26 C27 117.93(13) . . ?
C27 C26 C13 86.99(12) . . ?
C12 C27 C26 90.61(12) . . ?
C12 C27 H27A 113.5 . . ?
C12 C27 H27B 113.5 . . ?
C26 C27 H27A 113.5 . . ?
C26 C27 H27B 113.5 . . ?
H27A C27 H27B 110.8 . . ?

loop_
_geom_bond_atom_site_label_1
_geom_bond_atom_site_label_2
_geom_bond_distance
_geom_bond_site_symmetry_2
_geom_bond_publ_flag
Si1 C1 1.8765(19) . ?
Si1 C7 1.8576(18) . ?
Si1 C8 1.8646(19) . ?
Si1 C9 1.8736(17) . ?
O1 C17 1.221(2) . ?
O2 H2 0.8400 . ?
O2 C19 1.433(2) . ?
O3 C22 1.451(2) . ?
O3 C23 1.342(2) . ?
O4 C23 1.201(2) . ?
C1 C2 1.398(3) . ?
C1 C6 1.399(3) . ?
C2 H2A 0.9500 . ?
C2 C3 1.392(3) . ?
C3 H3 0.9500 . ?
C3 C4 1.374(4) . ?
C4 H4 0.9500 . ?
C4 C5 1.381(4) . ?
C5 H5 0.9500 . ?
C5 C6 1.392(3) . ?
C6 H6 0.9500 . ?
C7 H7A 0.9800 . ?
C7 H7B 0.9800 . ?
C7 H7C 0.9800 . ?
C8 H8A 0.9800 . ?
C8 H8B 0.9800 . ?
C8 H8C 0.9800 . ?
C9 C10 1.334(2) . ?
C9 C11 1.514(2) . ?
C10 H10A 0.9500 . ?
C10 H10B 0.9500 . ?
C11 H11A 0.9900 . ?
C11 H11B 0.9900 . ?
C11 C12 1.521(2) . ?
C12 H12 1.0000 . ?
C12 C13 1.544(2) . ?
C12 C27 1.547(2) . ?
C13 C14 1.508(3) . ?
C13 C15 1.558(2) . ?
C13 C26 1.585(2) . ?
C14 H14A 0.9800 . ?
C14 H14B 0.9800 . ?
C14 H14C 0.9800 . ?
C15 H15A 0.9900 . ?
C15 H15B 0.9900 . ?
C15 C16 1.552(2) . ?
C16 H16 1.0000 . ?
C16 C17 1.498(2) . ?
C16 C26 1.546(2) . ?
C17 C18 1.505(2) . ?
C18 H18 1.0000 . ?
C18 C19 1.549(2) . ?
C18 C24 1.548(2) . ?
C19 C20 1.518(2) . ?
C19 C21 1.533(2) . ?
C20 H20A 0.9800 . ?
C20 H20B 0.9800 . ?
C20 H20C 0.9800 . ?
C21 H21A 0.9900 . ?
C21 H21B 0.9900 . ?
C21 C22 1.521(2) . ?
C22 H22 1.0000 . ?
C22 C24 1.554(2) . ?
C23 C25 1.522(2) . ?
C24 H24 1.0000 . ?
C24 C25 1.544(2) . ?
C25 H25 1.0000 . ?
C25 C26 1.527(2) . ?
C26 C27 1.560(2) . ?
C27 H27A 0.9900 . ?
C27 H27B 0.9900 . ?

loop_
_geom_hbond_atom_site_label_D
_geom_hbond_atom_site_label_H
_geom_hbond_atom_site_label_A
_geom_hbond_distance_DH
_geom_hbond_distance_HA
_geom_hbond_distance_DA
_geom_hbond_angle_DHA
_geom_hbond_site_symmetry_A
_geom_hbond_publ_flag
O2 H2 O1 0.84 1.95 2.7880(18) 173.8 2_755 yes

loop_
_geom_torsion_atom_site_label_1
_geom_torsion_atom_site_label_2
_geom_torsion_atom_site_label_3
_geom_torsion_atom_site_label_4
_geom_torsion
_geom_torsion_site_symmetry_1
_geom_torsion_site_symmetry_2
_geom_torsion_site_symmetry_3
_geom_torsion_site_symmetry_4
_geom_torsion_publ_flag
Si1 C1 C2 C3 178.21(15) . . . . ?
Si1 C1 C6 C5 -177.84(16) . . . . ?
Si1 C9 C11 C12 -175.06(13) . . . . ?
O1 C17 C18 C19 -101.67(18) . . . . ?
O1 C17 C18 C24 137.55(16) . . . . ?
O2 C19 C21 C22 -69.88(17) . . . . ?
O3 C22 C24 C18 -116.84(13) . . . . ?
O3 C22 C24 C25 6.18(16) . . . . ?
O3 C23 C25 C24 11.88(17) . . . . ?
O3 C23 C25 C26 142.66(14) . . . . ?
O4 C23 C25 C24 -173.87(17) . . . . ?
O4 C23 C25 C26 -43.1(2) . . . . ?
C1 Si1 C9 C10 108.36(16) . . . . ?
C1 Si1 C9 C11 -72.16(15) . . . . ?
C1 C2 C3 C4 -0.3(3) . . . . ?
C2 C1 C6 C5 -0.1(3) . . . . ?
C2 C3 C4 C5 -0.2(3) . . . . ?
C3 C4 C5 C6 0.6(3) . . . . ?
C4 C5 C6 C1 -0.5(3) . . . . ?
C6 C1 C2 C3 0.5(3) . . . . ?
C7 Si1 C1 C2 -2.71(18) . . . . ?
C7 Si1 C1 C6 174.94(15) . . . . ?
C7 Si1 C9 C10 -133.12(15) . . . . ?
C7 Si1 C9 C11 46.36(16) . . . . ?
C8 Si1 C1 C2 -123.49(16) . . . . ?
C8 Si1 C1 C6 54.16(17) . . . . ?
C8 Si1 C9 C10 -10.26(18) . . . . ?
C8 Si1 C9 C11 169.22(14) . . . . ?
C9 Si1 C1 C2 116.53(15) . . . . ?
C9 Si1 C1 C6 -65.82(17) . . . . ?
C9 C11 C12 C13 175.87(15) . . . . ?
C9 C11 C12 C27 68.3(2) . . . . ?
C10 C9 C11 C12 4.4(3) . . . . ?
C11 C12 C13 C14 93.2(2) . . . . ?
C11 C12 C13 C15 -50.9(2) . . . . ?
C11 C12 C13 C26 -138.41(16) . . . . ?
C11 C12 C27 C26 139.19(15) . . . . ?
C12 C13 C15 C16 -101.10(15) . . . . ?
C12 C13 C26 C16 126.97(12) . . . . ?
C12 C13 C26 C25 -106.95(16) . . . . ?
C12 C13 C26 C27 14.41(12) . . . . ?
C13 C12 C27 C26 14.75(12) . . . . ?
C13 C15 C16 C17 -104.61(14) . . . . ?
C13 C15 C16 C26 12.62(13) . . . . ?
C13 C26 C27 C12 -14.38(12) . . . . ?
C14 C13 C15 C16 113.47(16) . . . . ?
C14 C13 C26 C16 -107.31(17) . . . . ?
C14 C13 C26 C25 18.8(2) . . . . ?
C14 C13 C26 C27 140.14(16) . . . . ?
C15 C13 C26 C16 12.37(12) . . . . ?
C15 C13 C26 C25 138.45(15) . . . . ?
C15 C13 C26 C27 -100.19(12) . . . . ?
C15 C16 C17 O1 -43.4(2) . . . . ?
C15 C16 C17 C18 136.71(15) . . . . ?
C15 C16 C26 C13 -12.41(13) . . . . ?
C15 C16 C26 C25 -139.99(15) . . . . ?
C15 C16 C26 C27 74.19(15) . . . . ?
C16 C17 C18 C19 78.18(18) . . . . ?
C16 C17 C18 C24 -42.6(2) . . . . ?
C16 C26 C27 C12 -102.75(14) . . . . ?
C17 C16 C26 C13 101.98(15) . . . . ?
C17 C16 C26 C25 -25.6(2) . . . . ?
C17 C16 C26 C27 -171.42(13) . . . . ?
C17 C18 C19 O2 -53.01(17) . . . . ?
C17 C18 C19 C20 70.15(18) . . . . ?
C17 C18 C19 C21 -168.04(13) . . . . ?
C17 C18 C24 C22 151.53(14) . . . . ?
C17 C18 C24 C25 37.2(2) . . . . ?
C18 C19 C21 C22 41.39(16) . . . . ?
C18 C24 C25 C23 103.80(15) . . . . ?
C18 C24 C25 C26 -27.1(2) . . . . ?
C19 C18 C24 C22 26.08(16) . . . . ?
C19 C18 C24 C25 -88.27(16) . . . . ?
C19 C21 C22 O3 88.93(15) . . . . ?
C19 C21 C22 C24 -26.05(17) . . . . ?
C20 C19 C21 C22 164.31(15) . . . . ?
C21 C22 C24 C18 -0.18(17) . . . . ?
C21 C22 C24 C25 122.84(14) . . . . ?
C22 O3 C23 O4 176.83(15) . . . . ?
C22 O3 C23 C25 -8.36(18) . . . . ?
C22 C24 C25 C23 -10.38(15) . . . . ?
C22 C24 C25 C26 -141.32(14) . . . . ?
C23 O3 C22 C21 -113.97(15) . . . . ?
C23 O3 C22 C24 1.16(17) . . . . ?
C23 C25 C26 C13 146.06(15) . . . . ?
C23 C25 C26 C16 -103.13(17) . . . . ?
C23 C25 C26 C27 40.9(2) . . . . ?
C24 C18 C19 O2 73.35(14) . . . . ?
C24 C18 C19 C20 -163.50(14) . . . . ?
C24 C18 C19 C21 -41.68(15) . . . . ?
C24 C25 C26 C13 -89.16(18) . . . . ?
C24 C25 C26 C16 21.6(2) . . . . ?
C24 C25 C26 C27 165.67(13) . . . . ?
C25 C26 C27 C12 110.60(15) . . . . ?
C26 C13 C15 C16 -12.32(12) . . . . ?
C26 C16 C17 O1 -143.85(16) . . . . ?
C26 C16 C17 C18 36.3(2) . . . . ?
C27 C12 C13 C14 -142.94(16) . . . . ?
C27 C12 C13 C15 72.99(15) . . . . ?
C27 C12 C13 C26 -14.51(12) . . . . ?
